data_4503533
loop_
_publ_author_name
'Hong, Jung Hoon'
'Oh, Yunghee'
'Kim, Youngmee'
'Kang, Sung Kwon'
'Choi, Jungkweon'
'Kim, Wan Seop'
'Lee, Jong In'
'Kim, Sung-Jin'
'Hur, Nam Hwi'

_publ_section_title
;
 Polymorph Selective Growth of Sodium Tetrakis(2-pyridinecarboxylato)
 Lanthanides and Their Structure Sensitive Properties
;
_journal_issue 4
_journal_name_full 'Crystal Growth &amp; Design'
_journal_page_first 1364
_journal_paper_doi 10.1021/cg7012705
_journal_volume 8
_journal_year 2008
_chemical_compound_source synthesized
_chemical_formula_moiety 'C24 H20 Eu N4 Na O10'
_chemical_formula_sum 'C24 H20 Eu N4 Na O10'
_chemical_formula_weight 699.40
_chemical_name_common unknown
_chemical_name_systematic unknown
_space_group_IT_number 179
_symmetry_cell_setting hexagonal
_symmetry_Int_Tables_number 179
_symmetry_space_group_name_Hall 'P 65 2 (0 0 1)'
_symmetry_space_group_name_H-M 'P 65 2 2'
_atom_sites_solution_hydrogens geom
_atom_sites_solution_primary direct
_atom_sites_solution_secondary difmap
_audit_creation_method SHELXL-97
_cell_angle_alpha 90.00
_cell_angle_beta 90.00
_cell_angle_gamma 120.00
_cell_formula_units_Z 12
_cell_length_a 12.5870(10)
_cell_length_b 12.5870(10)
_cell_length_c 58.893(10)
_cell_measurement_reflns_used 2545
_cell_measurement_temperature 100(2)
_cell_measurement_theta_max 27
_cell_measurement_theta_min 0.2
_cell_volume 8080.5(16)
_computing_cell_refinement 'Bruker SMART program'
_computing_data_collection 'Bruker SMART program'
_computing_data_reduction 'Bruker SMART program'
_computing_molecular_graphics 'Ortep-3 Ver.1.08'
_computing_publication_material 'enCIFer 1.2'
_computing_structure_refinement 'SHELXL-97 (Sheldrick, 1997)'
_computing_structure_solution 'SHELXS-97 (Sheldrick, 1990)'
_diffrn_ambient_temperature 100(2)
_diffrn_measured_fraction_theta_full 0.999
_diffrn_measured_fraction_theta_max 0.999
_diffrn_measurement_device_type 'transmittance with Laue geometry'
_diffrn_measurement_method 'profile data from \q/2\q scans'
_diffrn_radiation_monochromator graphite
_diffrn_radiation_probe x-ray
_diffrn_radiation_type MoK\a
_diffrn_radiation_wavelength 0.71073
_diffrn_reflns_av_R_equivalents 0.0891
_diffrn_reflns_av_sigmaI/netI 0.2098
_diffrn_reflns_limit_h_max 14
_diffrn_reflns_limit_h_min -15
_diffrn_reflns_limit_k_max 15
_diffrn_reflns_limit_k_min -12
_diffrn_reflns_limit_l_max 72
_diffrn_reflns_limit_l_min -71
_diffrn_reflns_number 45839
_diffrn_reflns_theta_full 26.05
_diffrn_reflns_theta_max 26.05
_diffrn_reflns_theta_min 1.87
_diffrn_source 'fine-focus sealed tube'
_diffrn_source_type 'Bruker APEX CCD'
_diffrn_standards_decay_% 0.5
_diffrn_standards_interval_time 60
_diffrn_standards_number 15
_exptl_absorpt_coefficient_mu 2.407
_exptl_absorpt_correction_T_max 0.786
_exptl_absorpt_correction_T_min 0.694
_exptl_absorpt_correction_type multi-scan
_exptl_absorpt_process_details 'Bruker SADABS'
_exptl_crystal_colour 'clear yellow'
_exptl_crystal_density_diffrn 1.725
_exptl_crystal_density_method 'not measured'
_exptl_crystal_description 'hexagonal rod'
_exptl_crystal_F_000 4152.0
_exptl_crystal_recrystallization_method 'solvent evaporation'
_exptl_crystal_size_max 0.16
_exptl_crystal_size_mid 0.13
_exptl_crystal_size_min 0.10
_refine_diff_density_max 0.370
_refine_diff_density_min -0.568
_refine_diff_density_rms 0.091
_refine_ls_abs_structure_details 'Flack H D (1983), Acta Cryst. A39, 876-881'
_refine_ls_abs_structure_Flack 0.01(1)
_refine_ls_extinction_coef 0.000018
_refine_ls_extinction_expression Fc^*^=kFc[1+0.001xFc^2^\l^3^/sin(2\q)]^-1/4^
_refine_ls_extinction_method SHELXL
_refine_ls_goodness_of_fit_ref 1.010
_refine_ls_hydrogen_treatment refxyz
_refine_ls_matrix_type full
_refine_ls_number_parameters 375
_refine_ls_number_reflns 4334
_refine_ls_number_restraints 0
_refine_ls_restrained_S_all 1.010
_refine_ls_R_factor_all 0.0754
_refine_ls_R_factor_gt 0.0355
_refine_ls_shift/su_max 0.044
_refine_ls_shift/su_mean 0.026
_refine_ls_structure_factor_coef Fsqd
_refine_ls_weighting_details 'calc w=1/[\s^2^(Fo^2^)+(0.0081P)^2^+0.0000P] where P=(Fo^2^+2Fc^2^)/3'
_refine_ls_weighting_scheme calc
_refine_ls_wR_factor_gt 0.0576
_refine_ls_wR_factor_ref 0.0642
_reflns_number_gt 2940
_reflns_number_total 3273
_reflns_threshold_expression >2sigma(I)
_cod_data_source_file cg7012705-file003.cif
_cod_data_source_block 2(Eu)100K
_cod_depositor_comments
;
  Moved the _audit_creation_method data item out of the loop.

  Antanas Vaitkus,
  2019-03-01
;
_cod_database_code 4503533

loop_
_symmetry_equiv_pos_as_xyz
'x, y, z'
'-y, x-y, z+2/3'
'-x+y, -x, z+1/3'
'-x, -y, z+1/2'
'y, -x+y, z+1/6'
'x-y, x, z+5/6'
'y, x, -z+2/3'
'x-y, -y, -z'
'-x, -x+y, -z+1/3'
'-y, -x, -z+1/6'
'-x+y, y, -z+1/2'
'x, x-y, -z+5/6'

loop_
_atom_site_label
_atom_site_type_symbol
_atom_site_fract_x
_atom_site_fract_y
_atom_site_fract_z
_atom_site_U_iso_or_equiv
_atom_site_adp_type
_atom_site_occupancy
_atom_site_symmetry_multiplicity
_atom_site_calc_flag
_atom_site_refinement_flags
Eu1 Eu 0.57213(5) 0.47949(6) -0.003404(11) 0.02489(18) Uani 1 1 d .
Na1 Na 0.7942(4) 0.4114(5) 0.03470(8) 0.0408(13) Uani 1 1 d .
O1 O 0.5816(4) 0.6600(3) -0.01921(9) 0.039(2) Uani 1 1 d .
O2 O 0.6134(4) 0.8508(4) -0.01638(6) 0.036(3) Uani 1 1 d .
O3 O 0.6026(4) 0.4030(4) 0.03065(7) 0.039(3) Uani 1 1 d .
O4 O 0.5443(3) 0.2733(3) 0.0625(3) 0.036(5) Uani 1 1 d .
O5 O 0.4198(3) 0.4095(3) -0.03210(4) 0.031(2) Uani 1 1 d .
O6 O 0.3272(3) 0.2969(4) -0.06274(3) 0.039(2) Uani 1 1 d .
O7 O 0.7669(3) 0.4804(3) -0.00312(4) 0.038(2) Uani 1 1 d .
O8 O 0.9170(3) 0.4669(3) -0.02024(4) 0.037(2) Uani 1 1 d .
N1 N 0.7146(4) 0.6826(5) 0.01738(6) 0.028(3) Uani 1 1 d .
N2 N 0.3729(4) 0.2843(3) 0.01475(8) 0.029(3) Uani 1 1 d .
N3 N 0.5267(4) 0.2790(5) -0.02182(9) 0.034(3) Uani 1 1 d .
N4 N 0.6962(4) 0.5358(5) -0.04175(9) 0.036(3) Uani 1 1 d .
C1 C 0.6297(5) 0.7655(6) -0.0095(2) 0.034(4) Uani 1 1 d .
C2 C 0.7040(5) 0.7813(6) 0.0114(2) 0.026(3) Uani 1 1 d .
C3 C 0.7561(5) 0.8882(5) 0.0235(2) 0.027(3) Uani 1 1 d .
H3 H 0.7447 0.9524 0.0189 0.032 Uiso 1 1 calc R
C4 C 0.8255(6) 0.9027(6) 0.0423(2) 0.037(4) Uani 1 1 d .
H4 H 0.8609 0.9758 0.0503 0.044 Uiso 1 1 calc R
C5 C 0.8409(6) 0.8063(6) 0.0489(2) 0.036(4) Uani 1 1 d .
H5 H 0.8885 0.8122 0.0612 0.043 Uiso 1 1 calc R
C6 C 0.7801(6) 0.6977(7) 0.0361(2) 0.033(4) Uani 1 1 d .
H6 H 0.7857 0.6305 0.0409 0.052 Uiso 1 1 calc R
C7 C 0.5172(6) 0.3115(3) 0.0445(3) 0.034(3) Uani 1 1 d .
C8 C 0.3940(5) 0.2515(6) 0.0352(3) 0.033(5) Uani 1 1 d .
C9 C 0.3056(5) 0.1651(6) 0.0482(3) 0.033(3) Uani 1 1 d .
H9 H 0.3246 0.1419 0.0615 0.088 Uiso 1 1 calc R
C10 C 0.1810(3) 0.1101(3) 0.0405(3) 0.031(4) Uani 1 1 d .
H10 H 0.1167 0.0528 0.0492 0.061 Uiso 1 1 calc R
C11 C 0.1588(3) 0.1436(3) 0.0203(3) 0.033(5) Uani 1 1 d .
H11 H 0.0789 0.1098 0.0150 0.064 Uiso 1 1 calc R
C12 C 0.2620(4) 0.2329(4) 0.0072(2) 0.031(4) Uani 1 1 d .
H12 H 0.2479 0.2536 -0.0069 0.050 Uiso 1 1 calc R
C13 C 0.3952(5) 0.3228(5) -0.0454(2) 0.029(3) Uani 1 1 d .
C14 C 0.4500(5) 0.2444(6) -0.0394(2) 0.037(4) Uani 1 1 d .
C15 C 0.4212(7) 0.1329(7) -0.0511(3) 0.037(5) Uani 1 1 d .
H15 H 0.3694 0.1111 -0.0633 0.068 Uiso 1 1 calc R
C16 C 0.4643(7) 0.0592(6) -0.0453(2) 0.031(4) Uani 1 1 d .
H16 H 0.4436 -0.0119 -0.0533 0.061 Uiso 1 1 calc R
C17 C 0.5443(6) 0.0939(6) -0.0262(2) 0.034(4) Uani 1 1 d .
H17 H 0.5751 0.0448 -0.0211 0.053 Uiso 1 1 calc R
C18 C 0.5734(6) 0.2046(5) -0.0159(2) 0.036(4) Uani 1 1 d .
H18 H 0.6286 0.2301 -0.0042 0.043 Uiso 1 1 calc R
C19 C 0.8268(6) 0.4855(6) -0.0198(3) 0.034(4) Uani 1 1 d .
C20 C 0.7975(6) 0.5212(6) -0.0420(2) 0.027(3) Uani 1 1 d .
C21 C 0.8643(6) 0.5380(6) -0.0614(2) 0.035(4) Uani 1 1 d .
H21 H 0.9310 0.5252 -0.0614 0.042 Uiso 1 1 calc R
C22 C 0.8319(6) 0.5738(6) -0.0809(2) 0.032(4) Uani 1 1 d .
H22 H 0.8792 0.5865 -0.0935 0.062 Uiso 1 1 calc R
C23 C 0.7238(6) 0.5928(6) -0.0822(3) 0.037(5) Uani 1 1 d .
H23 H 0.6982 0.6136 -0.0952 0.069 Uiso 1 1 calc R
C24 C 0.6638(6) 0.5748(6) -0.0608(2) 0.035(4) Uani 1 1 d .
H24 H 0.5991 0.5905 -0.0598 0.054 Uiso 1 1 calc R
O9 O 0.8329(4) 0.4721(4) 0.07145(7) 0.059(3) Uani 1 1 d .
O10 O 0.7329(4) 0.2321(4) 0.05245(7) 0.055(3) Uani 1 1 d .
H25 H 0.794(4) 0.503(4) 0.072(7) 0.085(5) Uiso 1 1 d .
H26 H 0.903(4) 0.522(4) 0.075(7) 0.085(5) Uiso 1 1 d .
H27 H 0.665(4) 0.195(4) 0.053(7) 0.075(5) Uiso 1 1 d .
H28 H 0.753(4) 0.183(4) 0.052(2) 0.075(5) Uiso 1 1 d .

loop_
_atom_site_aniso_label
_atom_site_aniso_U_11
_atom_site_aniso_U_22
_atom_site_aniso_U_33
_atom_site_aniso_U_23
_atom_site_aniso_U_13
_atom_site_aniso_U_12
Eu1 0.0156(3) 0.0193(3) 0.0395(4) -0.0023(3) -0.0039(3) 0.0085(3)
Na1 0.030(3) 0.033(3) 0.041(3) -0.004(3) -0.004(2) 0.005(3)
O1 0.037(5) 0.025(5) 0.035(6) -0.005(4) -0.004(2) 0.003(2)
O2 0.039(3) 0.024(5) 0.030(3) -0.006(5) -0.004(3) 0.006(3)
O3 0.036(5) 0.030(7) 0.039(7) 0.004(6) -0.004(5) 0.004(5)
O4 0.033(5) 0.039(5) 0.038(4) 0.005(4) 0.008(4) 0.004(4)
O5 0.036(5) 0.027(5) 0.035(6) 0.003(2) 0.003(4) 0.005(4)
O6 0.030(5) 0.034(6) 0.030(5) 0.004(5) 0.005(5) 0.005(5)
O7 0.024(5) 0.034(5) 0.040(5) 0.005(2) 0.005(4) 0.008(4)
O8 0.036(5) 0.028(5) 0.030(6) 0.004(4) 0.003(3) 0.005(4)
N1 0.024(6) 0.032(3) 0.027(6) 0.004(2) 0.002(2) 0.004(3)
N2 0.023(6) 0.025(6) 0.025(8) 0.004(5) 0.005(5) 0.006(5)
N3 0.024(5) 0.031(3) 0.031(8) 0.005(6) 0.005(6) 0.008(3)
N4 0.024(6) 0.027(3) 0.032(8) 0.004(6) 0.006(5) 0.006(3)
C1 0.022(6) 0.033(4) 0.029(9) 0.003(7) 0.004(6) 0.003(3)
C2 0.020(6) 0.024(3) 0.028(9) 0.004(6) 0.003(6) 0.003(3)
C3 0.025(3) 0.026(3) 0.029(8) 0.003(6) 0.004(3) 0.004(3)
C4 0.023(4) 0.022(4) 0.034(9) 0.003(2) 0.009(3) 0.004(4)
C5 0.031(4) 0.039(4) 0.034(9) 0.004(4) 0.005(2) 0.004(4)
C6 0.027(4) 0.022(5) 0.020(4) 0.005(4) 0.008(8) 0.008(4)
C7 0.025(4) 0.032(3) 0.022(6) 0.004(4) 0.009(8) 0.005(5)
C8 0.025(3) 0.030(5) 0.023(5) 0.006(4) 0.007(5) 0.008(3)
C9 0.025(5) 0.030(5) 0.025(6) 0.008(5) 0.005(5) 0.008(3)
C10 0.026(5) 0.028(4) 0.025(4) 0.003(4) 0.006(3) 0.003(3)
C11 0.029(4) 0.023(5) 0.026(3) 0.007(4) 0.007(4) 0.005(3)
C12 0.027(4) 0.029(4) 0.035(5) 0.006(4) 0.006(4) 0.009(7)
C13 0.026(3) 0.022(4) 0.036(4) 0.004(6) 0.004(3) 0.004(3)
C14 0.026(4) 0.029(8) 0.036(5) 0.004(4) 0.004(2) 0.005(3)
C15 0.029(5) 0.022(5) 0.027(6) 0.006(4) 0.004(4) 0.006(4)
C16 0.027(5) 0.033(4) 0.031(5) 0.004(4) 0.009(9) 0.005(9)
C17 0.021(5) 0.026(4) 0.035(4) 0.004(2) 0.003(3) 0.005(8)
C18 0.030(4) 0.022(7) 0.031(5) 0.004(7) 0.005(8) 0.005(7)
C19 0.022(3) 0.022(3) 0.032(6) 0.005(4) 0.005(2) 0.007(3)
C20 0.024(4) 0.034(4) 0.030(8) 0.005(3) 0.003(3) 0.006(7)
C21 0.030(4) 0.025(4) 0.025(5) 0.007(7) 0.001(3) 0.006(7)
C22 0.025(5) 0.036(5) 0.027(6) 0.009(8) 0.005(4) 0.008(8)
C23 0.023(4) 0.026(5) 0.030(6) 0.007(4) 0.006(4) 0.010(8)
C24 0.022(4) 0.031(4) 0.035(5) 0.008(8) 0.003(3) 0.010(7)
O9 0.049(7) 0.056(7) 0.058(7) 0.005(3) 0.004(6) 0.006(6)
O10 0.059(5) 0.056(5) 0.068(5) 0.007(3) 0.005(6) 0.010(6)

loop_
_atom_type_symbol
_atom_type_description
_atom_type_scat_dispersion_real
_atom_type_scat_dispersion_imag
_atom_type_scat_source
C C 0.0033 0.0016 'International Tables Vol C Tables 4.2.6.8 and 6.1.1.4'
H H 0.0000 0.0000 'International Tables Vol C Tables 4.2.6.8 and 6.1.1.4'
N N 0.0061 0.0033 'International Tables Vol C Tables 4.2.6.8 and 6.1.1.4'
O O 0.0106 0.0060 'International Tables Vol C Tables 4.2.6.8 and 6.1.1.4'
Na Na 0.0362 0.0249 'International Tables Vol C Tables 4.2.6.8 and 6.1.1.4'
Eu Eu -0.1578 3.6682 'International Tables Vol C Tables 4.2.6.8 and 6.1.1.4'

loop_
_geom_angle_atom_site_label_1
_geom_angle_atom_site_label_2
_geom_angle_atom_site_label_3
_geom_angle
O3 Eu1 O5 136.66(14)
O3 Eu1 O1 141.3(3)
O5 Eu1 O1 73.96(14)
O3 Eu1 O7 68.02(15)
O5 Eu1 O7 128.99(11)
O1 Eu1 O7 115.00(14)
O3 Eu1 N3 87.64(16)
O5 Eu1 N3 65.62(16)
O1 Eu1 N3 130.95(17)
O7 Eu1 N3 74.7(3)
O3 Eu1 N1 79.94(15)
O5 Eu1 N1 137.59(15)
O1 Eu1 N1 64.26(16)
O7 Eu1 N1 78.1(3)
N3 Eu1 N1 152.7(3)
O3 Eu1 N4 130.48(19)
O5 Eu1 N4 75.48(15)
O1 Eu1 N4 70.78(18)
O7 Eu1 N4 63.03(14)
N3 Eu1 N4 73.10(17)
N1 Eu1 N4 96.62(16)
O3 Eu1 N2 63.58(16)
O5 Eu1 N2 74.56(13)
O1 Eu1 N2 126.70(17)
O7 Eu1 N2 118.28(13)
N3 Eu1 N2 67.64(16)
N1 Eu1 N2 125.59(14)
N4 Eu1 N2 137.7(3)
O3 Eu1 C7 18.49(18)
O5 Eu1 C7 119.19(16)
O1 Eu1 C7 144.3(2)
O7 Eu1 C7 83.59(15)
N3 Eu1 C7 82.0(2)
N1 Eu1 C7 92.71(19)
N4 Eu1 C7 142.4(2)
N2 Eu1 C7 45.20(17)
O3 Eu1 Na1 32.20(15)
O5 Eu1 Na1 147.45(12)
O1 Eu1 Na1 135.31(14)
O7 Eu1 Na1 35.95(10)
N3 Eu1 Na1 81.99(15)
N1 Eu1 Na1 74.47(14)
N4 Eu1 Na1 98.92(15)
N2 Eu1 Na1 90.77(13)
C7 Eu1 Na1 48.9(3)
O9 Na1 O3 98.9(4)
O9 Na1 O7 141.7(3)
O3 Na1 O7 67.2(3)
O9 Na1 O4 71.3(3)
O3 Na1 O4 47.3(2)
O7 Na1 O4 112.4(3)
O9 Na1 C7 88.2(4)
O3 Na1 C7 24.8(3)
O7 Na1 C7 89.1(4)
O4 Na1 C7 23.4(4)
O9 Na1 Eu1 121.3(2)
O3 Na1 Eu1 31.68(12)
O7 Na1 Eu1 35.44(13)
O4 Na1 Eu1 78.5(3)
C7 Na1 Eu1 55.2(3)
C1 O1 Eu1 125.4(6)
C7 O3 Eu1 129.1(6)
C7 O3 Na1 108.8(8)
Eu1 O3 Na1 115.9(4)
C7 O4 Na1 75.2(6)
C13 O5 Eu1 124.9(5)
C19 O7 Eu1 125.9(6)
C19 O7 Na1 123.5(6)
Eu1 O7 Na1 108.61(18)
C2 N1 C6 114.9(11)
C2 N1 Eu1 115.9(7)
C6 N1 Eu1 127.8(9)
C12 N2 C8 119.4(12)
C12 N2 Eu1 126.8(5)
C8 N2 Eu1 113.5(4)
C14 N3 C18 117.5(12)
C14 N3 Eu1 115.1(4)
C18 N3 Eu1 127.5(5)
C24 N4 C20 119.6(12)
C24 N4 Eu1 123.9(5)
C20 N4 Eu1 115.4(9)
O2 C1 O1 122.3(12)
O2 C1 C2 120.8(12)
O1 C1 C2 116.9(12)
N1 C2 C3 122.6(11)
N1 C2 C1 115.6(11)
C3 C2 C1 121.8(11)
C2 C3 C4 121.5(11)
C5 C4 C3 118.5(12)
C4 C5 C6 116.3(12)
N1 C6 C5 126.1(13)
O3 C7 O4 124.4(7)
O3 C7 C8 113.3(12)
O4 C7 C8 122.1(9)
O3 C7 Na1 46.1(3)
O4 C7 Na1 81.4(5)
C8 C7 Na1 146.1(11)
O4 C7 Eu1 156.9(4)
C8 C7 Eu1 80.9(9)
Na1 C7 Eu1 75.8(3)
N2 C8 C9 123.4(9)
N2 C8 C7 120.2(10)
C9 C8 C7 116.4(14)
C8 C9 C10 117.8(15)
C11 C10 C9 118.6(15)
C10 C11 C12 118.2(6)
N2 C12 C11 121.2(15)
O5 C13 O6 124.8(6)
O5 C13 C14 114.8(12)
O6 C13 C14 119.6(12)
N3 C14 C15 119.1(14)
N3 C14 C13 117.7(12)
C15 C14 C13 123.2(13)
C16 C15 C14 123.9(16)
C15 C16 C17 117.5(14)
C18 C17 C16 116.8(13)
C17 C18 N3 125.1(14)
O7 C19 O8 125.6(13)
O7 C19 C20 118.9(7)
O8 C19 C20 114.3(12)
N4 C20 C21 121.1(11)
N4 C20 C19 114.2(11)
C21 C20 C19 123.6(8)
C20 C21 C22 119.3(8)
C21 C22 C23 122.5(12)
C24 C23 C22 111.6(13)
N4 C24 C23 123.6(8)
C2 C3 H3 119.3
C4 C3 H3 119.1
C5 C4 H4 120.6
C3 C4 H4 120.9
C4 C5 H5 121.8
C6 C5 H5 121.9
N1 C6 H6 116.9
C5 C6 H6 117.0
C8 C9 H9 121.1
C10 C9 H9 121.1
C11 C10 H10 120.4
C9 C10 H10 121.0
C10 C11 H11 120.6
C12 C11 H11 122.0
N2 C12 H12 119.6
C11 C12 H12 119.0
C16 C15 H15 118.0
C14 C15 H15 118.1
C15 C16 H16 121.3
C17 C16 H16 121.1
C18 C17 H17 123.0
C16 C17 H17 121.5
C17 C18 H18 117.2
N3 C18 H18 117.6
C20 C21 H21 121.0
C22 C21 H21 120.0
C21 C22 H22 118.7
C23 C22 H22 120.0
C24 C23 H23 123.0
C22 C23 H23 124.2
N4 C24 H24 117.7
C23 C24 H24 117.6

loop_
_geom_bond_atom_site_label_1
_geom_bond_atom_site_label_2
_geom_bond_distance
Eu1 O3 2.338(4)
Eu1 O5 2.371(3)
Eu1 O1 2.403(4)
Eu1 O7 2.443(8)
Eu1 N3 2.536(6)
Eu1 N1 2.582(5)
Eu1 N4 2.633(6)
Eu1 N2 2.703(4)
Eu1 C7 3.383(15)
Eu1 Na1 3.997(6)
Na1 O9 2.266(6)
Na1 O3 2.372(9)
Na1 O7 2.476(6)
Na1 O4 3.183(11)
Na1 C7 3.112(10)
O1 C1 1.291(14)
O2 C1 1.259(15)
O3 C7 1.382(12)
O4 C7 1.28(2)
O5 C13 1.250(9)
O6 C13 1.266(11)
O7 C19 1.220(15)
O8 C19 1.268(14)
N1 C2 1.361(15)
N1 C6 1.332(12)
N2 C12 1.292(15)
N2 C8 1.342(17)
N3 C14 1.332(12)
N3 C18 1.377(17)
N4 C24 1.366(12)
N4 C20 1.376(14)
C1 C2 1.498(15)
C2 C3 1.371(16)
C3 C4 1.365(15)
C4 C5 1.380(17)
C5 C6 1.417(17)
C7 C8 1.451(13)
C8 C9 1.35(2)
C9 C10 1.43(2)
C10 C11 1.34(2)
C11 C12 1.454(18)
C13 C14 1.502(19)
C14 C15 1.442(18)
C15 C16 1.333(19)
C16 C17 1.425(15)
C17 C18 1.397(18)
C19 C20 1.488(19)
C20 C21 1.371(15)
C21 C22 1.368(15)
C22 C23 1.495(19)
C23 C24 1.43(2)
C3 H3 0.9300
C4 H4 0.9300
C5 H5 0.9300
C6 H6 0.9300
C9 H9 0.9100
C10 H10 0.9300
C11 H11 0.9300
C12 H12 0.9100
C15 H15 0.9300
C16 H16 0.9300
C17 H17 0.9300
C18 H18 0.9300
C21 H21 0.9300
C22 H22 0.9100
C23 H23 0.9300
C24 H24 0.9300
